data_7019711
loop_
_publ_author_name
'Gupta, Arvind K.'
'Steiner, Alexander'
'Boomishankar, Ramamoorthy'

_publ_section_title
;
 Tri-, hepta- and octa-nuclear Ag(i) complexes derived from
 2-pyridyl-functionalized tris(amido)phosphate ligand.
;
_journal_issue 32
_journal_name_full 'Dalton transactions (Cambridge, England : 2003)'
_journal_page_first 9753
_journal_page_last 9759
_journal_paper_doi 10.1039/c2dt30241a
_journal_volume 41
_journal_year 2012
_chemical_formula_moiety 'C60 H54 Ag8 N24 O4 P4 4+, (Cl O4 1-)4, (C H4 O)5, (H2 O)3'
_chemical_formula_sum 'C65 H80 Ag8 Cl4 N24 O28 P4'
_chemical_formula_weight 2774.17
_chemical_name_systematic
;
?
;
_space_group_IT_number 15
_symmetry_cell_setting monoclinic
_symmetry_space_group_name_Hall '-C 2yc'
_symmetry_space_group_name_H-M 'C 1 2/c 1'
_atom_sites_solution_hydrogens geom
_atom_sites_solution_primary direct
_atom_sites_solution_secondary difmap
_audit_creation_method SHELXL-97
_cell_angle_alpha 90.00
_cell_angle_beta 90.737(2)
_cell_angle_gamma 90.00
_cell_formula_units_Z 8
_cell_length_a 49.075(3)
_cell_length_b 13.2864(7)
_cell_length_c 27.6363(15)
_cell_measurement_reflns_used 147
_cell_measurement_temperature 296(2)
_cell_measurement_theta_max 25.03
_cell_measurement_theta_min 4.10
_cell_volume 18018.2(18)
_computing_structure_refinement 'SHELXL-97 (Sheldrick, 2008)'
_computing_structure_solution 'SHELXS-97 (Sheldrick, 2008)'
_diffrn_ambient_temperature 296(2)
_diffrn_measured_fraction_theta_full 0.994
_diffrn_measured_fraction_theta_max 0.994
_diffrn_measurement_device_type 'Bruker Smart Apex II'
_diffrn_measurement_method 'Omega and phi scans'
_diffrn_radiation_monochromator graphite
_diffrn_radiation_source 'fine-focus sealed tube'
_diffrn_radiation_type MoK\a
_diffrn_radiation_wavelength 0.71073
_diffrn_reflns_av_R_equivalents 0.0636
_diffrn_reflns_av_sigmaI/netI 0.0579
_diffrn_reflns_limit_h_max 58
_diffrn_reflns_limit_h_min -55
_diffrn_reflns_limit_k_max 15
_diffrn_reflns_limit_k_min -15
_diffrn_reflns_limit_l_max 32
_diffrn_reflns_limit_l_min -32
_diffrn_reflns_number 104049
_diffrn_reflns_theta_full 25.03
_diffrn_reflns_theta_max 25.03
_diffrn_reflns_theta_min 4.12
_exptl_absorpt_coefficient_mu 1.981
_exptl_absorpt_correction_T_max 0.7457
_exptl_absorpt_correction_T_min 0.6356
_exptl_absorpt_correction_type multi-scan
_exptl_absorpt_process_details SADABS
_exptl_crystal_colour colourless
_exptl_crystal_density_diffrn 2.045
_exptl_crystal_density_method 'not measured'
_exptl_crystal_description prism
_exptl_crystal_F_000 10928
_exptl_crystal_size_max 0.2
_exptl_crystal_size_mid 0.2
_exptl_crystal_size_min 0.2
_refine_diff_density_max 1.019
_refine_diff_density_min -1.295
_refine_diff_density_rms 0.131
_refine_ls_extinction_method none
_refine_ls_goodness_of_fit_ref 1.018
_refine_ls_hydrogen_treatment constr
_refine_ls_matrix_type full
_refine_ls_number_parameters 1111
_refine_ls_number_reflns 15837
_refine_ls_number_restraints 1195
_refine_ls_restrained_S_all 0.998
_refine_ls_R_factor_all 0.1249
_refine_ls_R_factor_gt 0.0681
_refine_ls_shift/su_max 0.002
_refine_ls_shift/su_mean 0.000
_refine_ls_structure_factor_coef Fsqd
_refine_ls_weighting_details 'calc w=1/[\s^2^(Fo^2^)+(0.1196P)^2^+105.6329P] where P=(Fo^2^+2Fc^2^)/3'
_refine_ls_weighting_scheme calc
_refine_ls_wR_factor_gt 0.1861
_refine_ls_wR_factor_ref 0.2278
_reflns_number_gt 8982
_reflns_number_total 15837
_reflns_threshold_expression >2sigma(I)
_cod_data_source_file c2dt30241a.txt
_cod_data_source_block compound3a
_cod_depositor_comments
;
The following automatic conversions were performed:

'_symmetry_cell_setting' value 'Monoclinic' changed to 'monoclinic'
according to /home/saulius/struct/CIF-dictionaries/cif_core.dic
dictionary named 'cif_core.dic' version 2.4.1 from 2010-06-29.

Automatic conversion script
Id: cif_fix_values 1891 2012-01-12 08:04:46Z andrius 
;
_cod_original_cell_volume 18018.2(17)
_cod_original_sg_symbol_H-M C2/c
_cod_database_code 7019711

loop_
_symmetry_equiv_pos_as_xyz
'x, y, z'
'-x, y, -z+1/2'
'x+1/2, y+1/2, z'
'-x+1/2, y+1/2, -z+1/2'
'-x, -y, -z'
'x, -y, z-1/2'
'-x+1/2, -y+1/2, -z'
'x+1/2, -y+1/2, z-1/2'

loop_
_atom_site_label
_atom_site_type_symbol
_atom_site_fract_x
_atom_site_fract_y
_atom_site_fract_z
_atom_site_U_iso_or_equiv
_atom_site_adp_type
_atom_site_occupancy
_atom_site_symmetry_multiplicity
_atom_site_calc_flag
_atom_site_refinement_flags
_atom_site_disorder_assembly
_atom_site_disorder_group
Ag1 Ag 0.127706(14) 0.36073(6) -0.01805(3) 0.0613(2) Uani 1 1 d . . .
Ag2 Ag 0.110050(17) 0.40462(6) 0.07975(3) 0.0647(2) Uani 1 1 d . . .
Ag3 Ag 0.103427(19) 0.47897(7) 0.17235(3) 0.0798(3) Uani 1 1 d . . .
Ag4 Ag 0.137021(19) 0.67290(7) 0.11899(3) 0.0787(3) Uani 1 1 d . . .
Ag5 Ag 0.14726(2) 0.29574(8) -0.10566(3) 0.0893(3) Uani 1 1 d . . .
Ag6 Ag 0.07945(2) 0.41998(8) -0.11815(3) 0.0965(3) Uani 1 1 d . . .
Ag7 Ag 0.19238(2) 0.20994(8) -0.01762(4) 0.0958(4) Uani 1 1 d . . .
Ag8 Ag 0.06962(2) 0.23755(9) 0.14510(3) 0.1007(4) Uani 1 1 d . . .
P1 P 0.06318(5) 0.3086(2) -0.02528(9) 0.0570(6) Uani 1 1 d . . .
P2 P 0.12227(5) 0.1694(2) 0.09770(9) 0.0587(6) Uani 1 1 d . . .
P3 P 0.18513(5) 0.41489(19) 0.03175(9) 0.0558(6) Uani 1 1 d . . .
P4 P 0.10493(5) 0.61781(19) 0.02421(9) 0.0567(6) Uani 1 1 d . . .
O1 O 0.05969(12) 0.4176(5) -0.0333(2) 0.0638(17) Uani 1 1 d . . .
O2 O 0.09569(13) 0.1566(5) 0.0744(2) 0.0670(18) Uani 1 1 d . . .
O3 O 0.18181(12) 0.3162(5) 0.0550(2) 0.0623(16) Uani 1 1 d . . .
O4 O 0.13484(13) 0.6265(5) 0.0293(2) 0.0620(16) Uani 1 1 d . . .
N1 N 0.05547(16) 0.2786(6) 0.0308(3) 0.064(2) Uani 1 1 d . . .
H1A H 0.0655 0.2336 0.0447 0.077 Uiso 1 1 calc R . .
N2 N 0.04097(15) 0.2420(6) -0.0587(3) 0.063(2) Uani 1 1 d . . .
H2 H 0.0285 0.2113 -0.0427 0.076 Uiso 1 1 calc R . .
N3 N 0.09368(15) 0.2703(6) -0.0356(3) 0.0569(19) Uani 1 1 d . . .
N4 N 0.12806(17) 0.0857(6) 0.1428(3) 0.066(2) Uani 1 1 d . . .
H4A H 0.1401 0.0400 0.1375 0.080 Uiso 1 1 calc R . .
N5 N 0.14769(16) 0.1465(6) 0.0602(3) 0.063(2) Uani 1 1 d . . .
H5 H 0.1594 0.1942 0.0572 0.076 Uiso 1 1 calc R . .
N6 N 0.12690(15) 0.2822(6) 0.1182(3) 0.0571(19) Uani 1 1 d . . .
N7 N 0.17690(16) 0.5080(6) 0.0690(3) 0.067(2) Uani 1 1 d . . .
H7 H 0.1649 0.5501 0.0585 0.080 Uiso 1 1 calc R . .
N8 N 0.21803(15) 0.4376(6) 0.0192(3) 0.066(2) Uani 1 1 d . . .
H8A H 0.2264 0.4807 0.0373 0.079 Uiso 1 1 calc R . .
N9 N 0.16690(15) 0.4290(6) -0.0164(3) 0.0582(19) Uani 1 1 d . . .
N10 N 0.09702(16) 0.5780(6) -0.0313(3) 0.065(2) Uani 1 1 d . . .
H10 H 0.0848 0.5317 -0.0338 0.078 Uiso 1 1 calc R . .
N11 N 0.09033(16) 0.7309(6) 0.0274(3) 0.062(2) Uani 1 1 d . . .
H11 H 0.0844 0.7557 0.0005 0.075 Uiso 1 1 calc R . .
N12 N 0.09074(16) 0.5428(6) 0.0618(3) 0.061(2) Uani 1 1 d . . .
N16 N 0.03641(17) 0.3114(7) 0.1062(3) 0.075(3) Uani 1 1 d . . .
N26 N 0.05213(18) 0.2917(7) -0.1365(3) 0.078(2) Uani 1 1 d . . .
N36 N 0.12046(17) 0.1712(7) -0.0867(3) 0.067(2) Uani 1 1 d . B .
N46 N 0.09304(19) 0.1398(7) 0.1947(3) 0.075(2) Uani 1 1 d . . .
N56 N 0.17074(17) 0.0711(6) -0.0025(3) 0.067(2) Uani 1 1 d . . .
N66 N 0.13843(18) 0.3826(7) 0.1852(3) 0.072(2) Uani 1 1 d . . .
N76 N 0.17501(18) 0.6007(7) 0.1397(3) 0.074(2) Uani 1 1 d . . .
N86 N 0.22527(18) 0.3098(8) -0.0384(3) 0.076(2) Uani 1 1 d . . .
N96 N 0.17207(18) 0.4310(8) -0.1001(3) 0.080(3) Uani 1 1 d . B .
N106 N 0.1028(2) 0.5572(7) -0.1135(3) 0.089(3) Uani 1 1 d . . .
N116 N 0.10054(17) 0.7691(6) 0.1080(3) 0.070(2) Uani 1 1 d . . .
N126 N 0.06905(19) 0.5562(7) 0.1374(3) 0.075(2) Uani 1 1 d . . .
C11 C 0.0340(2) 0.3195(8) 0.0584(4) 0.062(3) Uani 1 1 d . . .
C12 C 0.0123(2) 0.3678(9) 0.0347(4) 0.077(3) Uani 1 1 d . . .
H12 H 0.0112 0.3723 0.0012 0.092 Uiso 1 1 calc R . .
C13 C -0.0074(2) 0.4084(10) 0.0643(5) 0.087(4) Uani 1 1 d . . .
H13 H -0.0222 0.4417 0.0503 0.104 Uiso 1 1 calc R . .
C14 C -0.0055(2) 0.4008(11) 0.1143(5) 0.098(4) Uani 1 1 d . . .
H14 H -0.0186 0.4286 0.1344 0.118 Uiso 1 1 calc R . .
C15 C 0.0168(3) 0.3497(11) 0.1324(4) 0.099(4) Uani 1 1 d . . .
H15 H 0.0180 0.3417 0.1657 0.119 Uiso 1 1 calc R . .
C21 C 0.0398(2) 0.2291(8) -0.1087(4) 0.066(3) Uani 1 1 d . . .
C22 C 0.0244(3) 0.1473(11) -0.1268(5) 0.102(4) Uani 1 1 d . . .
H22 H 0.0159 0.1024 -0.1060 0.122 Uiso 1 1 calc R . .
C23 C 0.0224(4) 0.1361(15) -0.1772(7) 0.131(6) Uani 1 1 d . . .
H23 H 0.0125 0.0824 -0.1900 0.157 Uiso 1 1 calc R . .
C24 C 0.0344(3) 0.2009(13) -0.2074(5) 0.111(5) Uani 1 1 d . . .
H24 H 0.0325 0.1961 -0.2408 0.134 Uiso 1 1 calc R . .
C25 C 0.0498(3) 0.2754(11) -0.1853(5) 0.103(4) Uani 1 1 d . . .
H25 H 0.0594 0.3184 -0.2054 0.124 Uiso 1 1 calc R . .
C31 C 0.1000(2) 0.1745(7) -0.0549(3) 0.057(2) Uani 1 1 d . B .
C32 C 0.0857(2) 0.0889(9) -0.0412(4) 0.077(3) Uani 1 1 d . . .
H32 H 0.0719 0.0922 -0.0184 0.093 Uiso 1 1 calc R B .
C33 C 0.0928(3) -0.0015(10) -0.0628(6) 0.100(4) Uani 1 1 d . . .
H33 H 0.0840 -0.0607 -0.0541 0.121 Uiso 1 1 calc R . .
C34 C 0.1124(3) -0.0029(11) -0.0964(5) 0.106(5) Uani 1 1 d . . .
H34 H 0.1165 -0.0621 -0.1128 0.127 Uiso 1 1 calc R B .
C35 C 0.1261(3) 0.0837(11) -0.1060(5) 0.091(4) Uani 1 1 d . B .
H35 H 0.1404 0.0806 -0.1277 0.109 Uiso 1 1 calc R . .
C41 C 0.1155(2) 0.0829(8) 0.1874(4) 0.068(3) Uani 1 1 d . . .
C42 C 0.1263(3) 0.0171(11) 0.2214(4) 0.100(4) Uani 1 1 d . . .
H42 H 0.1416 -0.0220 0.2152 0.120 Uiso 1 1 calc R . .
C43 C 0.1128(4) 0.0130(14) 0.2657(5) 0.125(6) Uani 1 1 d . . .
H43 H 0.1193 -0.0309 0.2894 0.150 Uiso 1 1 calc R . .
C44 C 0.0910(4) 0.0692(13) 0.2755(5) 0.138(7) Uani 1 1 d . . .
H44 H 0.0824 0.0669 0.3053 0.166 Uiso 1 1 calc R . .
C45 C 0.0824(3) 0.1284(11) 0.2400(5) 0.107(5) Uani 1 1 d . . .
H45 H 0.0671 0.1673 0.2465 0.128 Uiso 1 1 calc R . .
C51 C 0.1526(2) 0.0596(8) 0.0325(4) 0.064(3) Uani 1 1 d . . .
C52 C 0.1405(2) -0.0310(8) 0.0414(4) 0.074(3) Uani 1 1 d . . .
H52 H 0.1270 -0.0362 0.0647 0.089 Uiso 1 1 calc R . .
C53 C 0.1482(3) -0.1129(10) 0.0163(5) 0.089(4) Uani 1 1 d . . .
H53 H 0.1401 -0.1749 0.0222 0.107 Uiso 1 1 calc R . .
C54 C 0.1682(2) -0.1051(9) -0.0183(5) 0.087(4) Uani 1 1 d . . .
H54 H 0.1746 -0.1614 -0.0346 0.104 Uiso 1 1 calc R . .
C55 C 0.1780(2) -0.0125(9) -0.0275(4) 0.083(3) Uani 1 1 d . . .
H55 H 0.1905 -0.0053 -0.0524 0.100 Uiso 1 1 calc R . .
C61 C 0.1445(2) 0.3018(8) 0.1567(4) 0.061(3) Uani 1 1 d . . .
C62 C 0.1680(2) 0.2476(9) 0.1675(4) 0.073(3) Uani 1 1 d . . .
H62 H 0.1735 0.1965 0.1468 0.087 Uiso 1 1 calc R . .
C63 C 0.1831(2) 0.2684(11) 0.2083(4) 0.090(4) Uani 1 1 d . . .
H63 H 0.1979 0.2280 0.2166 0.108 Uiso 1 1 calc R . .
C64 C 0.1766(3) 0.3472(12) 0.2367(4) 0.098(4) Uani 1 1 d . . .
H64 H 0.1869 0.3628 0.2641 0.118 Uiso 1 1 calc R . .
C65 C 0.1545(3) 0.4031(11) 0.2238(4) 0.089(4) Uani 1 1 d . . .
H65 H 0.1502 0.4586 0.2427 0.106 Uiso 1 1 calc R . .
C71 C 0.1874(2) 0.5251(8) 0.1156(4) 0.067(3) Uani 1 1 d . . .
C72 C 0.2091(2) 0.4751(10) 0.1344(4) 0.083(3) Uani 1 1 d . . .
H72 H 0.2168 0.4230 0.1169 0.100 Uiso 1 1 calc R . .
C73 C 0.2196(3) 0.4992(12) 0.1781(5) 0.099(4) Uani 1 1 d . . .
H73 H 0.2341 0.4632 0.1915 0.119 Uiso 1 1 calc R . .
C74 C 0.2078(3) 0.5815(12) 0.2028(5) 0.097(4) Uani 1 1 d . . .
H74 H 0.2152 0.6034 0.2322 0.116 Uiso 1 1 calc R . .
C75 C 0.1859(3) 0.6274(10) 0.1835(4) 0.088(4) Uani 1 1 d . . .
H75 H 0.1778 0.6795 0.2006 0.105 Uiso 1 1 calc R . .
C81 C 0.23294(19) 0.3943(9) -0.0170(4) 0.069(3) Uani 1 1 d . . .
C82 C 0.2564(2) 0.4493(11) -0.0321(5) 0.093(4) Uani 1 1 d . . .
H82 H 0.2609 0.5110 -0.0182 0.112 Uiso 1 1 calc R . .
C83 C 0.2723(3) 0.4086(16) -0.0679(6) 0.115(5) Uani 1 1 d . . .
H83 H 0.2885 0.4393 -0.0768 0.138 Uiso 1 1 calc R . .
C84 C 0.2637(3) 0.3214(16) -0.0901(6) 0.114(6) Uani 1 1 d . . .
H84 H 0.2732 0.2956 -0.1162 0.137 Uiso 1 1 calc R . .
C85 C 0.2415(3) 0.2736(10) -0.0740(4) 0.089(4) Uani 1 1 d . . .
H85 H 0.2369 0.2122 -0.0880 0.107 Uiso 1 1 calc R . .
C91 C 0.17654(19) 0.4775(8) -0.0571(4) 0.067(3) Uani 1 1 d . B .
C92 C 0.1900(2) 0.5707(9) -0.0546(5) 0.084(3) Uani 1 1 d . . .
H92 H 0.1905 0.6064 -0.0257 0.101 Uiso 1 1 calc R B .
C93 C 0.2021(3) 0.6085(12) -0.0941(7) 0.113(5) Uani 1 1 d . . .
H93 H 0.2124 0.6672 -0.0921 0.136 Uiso 1 1 calc R . .
C94 C 0.1992(3) 0.5619(16) -0.1351(7) 0.139(7) Uani 1 1 d . . .
H94 H 0.2071 0.5887 -0.1626 0.167 Uiso 1 1 calc R B .
C95 C 0.1846(3) 0.4737(14) -0.1388(5) 0.117(5) Uani 1 1 d . B .
H95 H 0.1833 0.4420 -0.1688 0.140 Uiso 1 1 calc R . .
C101 C 0.1083(2) 0.6128(8) -0.0738(4) 0.066(3) Uani 1 1 d . . .
C102 C 0.1246(3) 0.6967(9) -0.0754(4) 0.084(3) Uani 1 1 d . . .
H102 H 0.1283 0.7330 -0.0473 0.101 Uiso 1 1 calc R . .
C103 C 0.1356(3) 0.7275(9) -0.1196(5) 0.094(4) Uani 1 1 d . . .
H103 H 0.1471 0.7831 -0.1212 0.112 Uiso 1 1 calc R . .
C104 C 0.1292(4) 0.6751(11) -0.1593(5) 0.149(8) Uani 1 1 d . . .
H104 H 0.1357 0.6956 -0.1892 0.179 Uiso 1 1 calc R . .
C105 C 0.1126(4) 0.5889(11) -0.1561(4) 0.123(6) Uani 1 1 d . . .
H105 H 0.1084 0.5531 -0.1841 0.148 Uiso 1 1 calc R . .
C111 C 0.0865(2) 0.7894(8) 0.0679(4) 0.070(3) Uani 1 1 d . . .
C112 C 0.0670(2) 0.8698(9) 0.0678(5) 0.089(4) Uani 1 1 d . . .
H112 H 0.0578 0.8848 0.0391 0.107 Uiso 1 1 calc R . .
C113 C 0.0616(3) 0.9233(10) 0.1066(6) 0.093(4) Uani 1 1 d . . .
H113 H 0.0494 0.9768 0.1053 0.112 Uiso 1 1 calc R . .
C114 C 0.0748(3) 0.8967(10) 0.1494(6) 0.106(5) Uani 1 1 d . . .
H114 H 0.0700 0.9279 0.1781 0.127 Uiso 1 1 calc R . .
C115 C 0.0948(3) 0.8256(8) 0.1497(4) 0.081(3) Uani 1 1 d . . .
H115 H 0.1048 0.8142 0.1779 0.097 Uiso 1 1 calc R . .
C121 C 0.0676(2) 0.5688(7) 0.0892(4) 0.062(3) Uani 1 1 d . . .
C122 C 0.0447(2) 0.6078(10) 0.0686(5) 0.083(3) Uani 1 1 d . . .
H122 H 0.0432 0.6118 0.0351 0.100 Uiso 1 1 calc R . .
C123 C 0.0242(3) 0.6407(12) 0.0961(6) 0.106(4) Uani 1 1 d . . .
H123 H 0.0087 0.6695 0.0820 0.127 Uiso 1 1 calc R . .
C124 C 0.0265(3) 0.6307(12) 0.1451(6) 0.115(5) Uani 1 1 d . . .
H124 H 0.0128 0.6548 0.1650 0.138 Uiso 1 1 calc R . .
C125 C 0.0482(3) 0.5866(11) 0.1642(5) 0.100(4) Uani 1 1 d . . .
H125 H 0.0491 0.5765 0.1975 0.120 Uiso 1 1 calc R . .
Cl1 Cl 0.12691(19) 0.3049(7) -0.2294(3) 0.0912(19) Uiso 0.33 1 d PDU A 1
O11 O 0.1227(4) 0.3881(11) -0.1967(6) 0.112(4) Uiso 0.33 1 d PDU A 1
O12 O 0.1213(4) 0.3365(15) -0.2785(4) 0.102(4) Uiso 0.33 1 d PDU A 1
O13 O 0.1549(2) 0.2717(15) -0.2251(8) 0.123(5) Uiso 0.33 1 d PDU A 1
O14 O 0.1088(4) 0.2232(11) -0.2173(7) 0.107(4) Uiso 0.33 1 d PDU A 1
Cl1' Cl 0.11429(18) 0.3425(7) -0.2316(3) 0.099(2) Uiso 0.33 1 d PDU B 2
O11' O 0.1256(4) 0.3433(15) -0.1831(4) 0.100(3) Uiso 0.33 1 d PDU B 2
O12' O 0.0927(3) 0.4158(12) -0.2355(7) 0.132(4) Uiso 0.33 1 d PDU B 2
O13' O 0.1036(4) 0.2433(9) -0.2420(7) 0.116(4) Uiso 0.33 1 d PDU B 2
O14' O 0.1352(3) 0.3674(15) -0.2658(6) 0.114(4) Uiso 0.33 1 d PDU B 2
Cl1" Cl 0.12673(19) 0.3139(7) -0.2292(3) 0.0910(19) Uiso 0.33 1 d PDU C 3
O11" O 0.1107(3) 0.3713(13) -0.2637(6) 0.111(4) Uiso 0.33 1 d PDU C 3
O12" O 0.1384(4) 0.2273(11) -0.2528(7) 0.108(5) Uiso 0.33 1 d PDU C 3
O13" O 0.1482(3) 0.3770(13) -0.2100(7) 0.105(4) Uiso 0.33 1 d PDU C 3
O14" O 0.1096(4) 0.2800(15) -0.1904(6) 0.105(4) Uiso 0.33 1 d PDU C 3
Cl2 Cl 0.31350(17) 0.4005(6) 0.3506(3) 0.223(4) Uiso 0.75 1 d PDU . .
O21 O 0.3188(3) 0.5064(7) 0.3578(5) 0.150(5) Uiso 0.75 1 d PDU . .
O22 O 0.3389(3) 0.3462(11) 0.3482(8) 0.270(8) Uiso 0.75 1 d PDU . .
O23 O 0.2976(4) 0.3633(13) 0.3904(6) 0.278(8) Uiso 0.75 1 d PDU . .
O24 O 0.2986(4) 0.3862(13) 0.3057(5) 0.293(9) Uiso 0.75 1 d PDU . .
Cl3 Cl 0.20280(13) 0.0749(5) 0.3399(2) 0.170(3) Uiso 0.75 1 d PDU . .
O31 O 0.2107(3) -0.0213(8) 0.3600(5) 0.209(7) Uiso 0.75 1 d PDU . .
O32 O 0.2133(3) 0.0845(13) 0.2916(4) 0.229(7) Uiso 0.75 1 d PDU . .
O33 O 0.17343(16) 0.0813(13) 0.3384(6) 0.219(7) Uiso 0.75 1 d PDU . .
O34 O 0.2138(3) 0.1550(9) 0.3696(5) 0.231(7) Uiso 0.75 1 d PDU . .
Cl4 Cl 0.0530(2) 0.6165(8) -0.2260(3) 0.179(3) Uiso 0.505(9) 1 d PDU D 1
O41 O 0.0610(4) 0.6864(14) -0.1883(6) 0.198(7) Uiso 0.505(9) 1 d PDU D 1
O42 O 0.0725(3) 0.6204(16) -0.2647(6) 0.173(6) Uiso 0.505(9) 1 d PDU D 1
O43 O 0.0263(3) 0.6436(16) -0.2442(7) 0.177(5) Uiso 0.505(9) 1 d PDU D 1
O44 O 0.0524(4) 0.5155(10) -0.2066(7) 0.178(5) Uiso 0.505(9) 1 d PDU D 1
Cl4' Cl 0.0527(2) 0.5758(8) -0.2345(3) 0.171(3) Uiso 0.495(9) 1 d PDU B 2
O41' O 0.0559(5) 0.6293(14) -0.1893(5) 0.197(5) Uiso 0.495(9) 1 d PDU B 2
O42' O 0.0266(3) 0.5257(14) -0.2360(7) 0.169(6) Uiso 0.495(9) 1 d PDU B 2
O43' O 0.0742(3) 0.5024(12) -0.2384(7) 0.158(4) Uiso 0.495(9) 1 d PDU B 2
O44' O 0.0540(4) 0.6459(12) -0.2744(6) 0.177(5) Uiso 0.495(9) 1 d PDU B 2
Cl5 Cl -0.00112(15) 1.0249(6) 0.4889(3) 0.130(3) Uiso 0.50 1 d PDU E -1
O51 O -0.0245(3) 0.9805(15) 0.5119(7) 0.187(8) Uiso 0.50 1 d PDU E -1
O52 O 0.0054(4) 1.1199(9) 0.5116(6) 0.143(6) Uiso 0.50 1 d PDU E -1
O53 O -0.0074(4) 1.0409(15) 0.4383(4) 0.197(8) Uiso 0.50 1 d PDU E -1
O54 O 0.0220(3) 0.9583(14) 0.4937(7) 0.175(8) Uiso 0.50 1 d PDU E -1
O1S O 0.2664(7) 0.237(3) 0.4501(12) 0.204(13) Uiso 0.50 1 d P . .
O2S O 0.2499(6) 0.106(2) 0.4477(9) 0.136(8) Uiso 0.50 1 d P . .
O3S O 0.2624(9) 0.148(4) 0.4427(16) 0.232(18) Uiso 0.50 1 d P . .
O4S O 0.0482(3) 0.2099(12) 0.4587(6) 0.080(5) Uiso 0.50 1 d P . .
O5S O 0.0561(4) 0.2336(17) 0.4370(8) 0.116(7) Uiso 0.50 1 d P . .
O6S O 0.0513(6) 0.190(2) 0.3626(11) 0.185(11) Uiso 0.50 1 d P . .
O7S O 0.2461(5) 0.3043(17) 0.2879(8) 0.135(7) Uiso 0.50 1 d P . .
O8S O 0.2653(6) 0.543(2) 0.2948(11) 0.191(11) Uiso 0.50 1 d P . .
O9S O 0.2611(6) 0.242(2) 0.2021(11) 0.187(11) Uiso 0.50 1 d P . .
O10S O 0.1853(5) 1.200(2) 0.8464(9) 0.145(8) Uiso 0.50 1 d P . .
O11S O 0.1975(7) 1.141(3) 0.8263(12) 0.189(11) Uiso 0.50 1 d P . .
O12S O -0.0060(6) -0.1231(19) -0.2342(10) 0.169(10) Uiso 0.50 1 d P . .

loop_
_atom_site_aniso_label
_atom_site_aniso_U_11
_atom_site_aniso_U_22
_atom_site_aniso_U_33
_atom_site_aniso_U_23
_atom_site_aniso_U_13
_atom_site_aniso_U_12
Ag1 0.0496(4) 0.0736(5) 0.0608(5) -0.0066(4) 0.0041(3) -0.0069(4)
Ag2 0.0832(6) 0.0590(5) 0.0519(4) 0.0048(3) 0.0039(4) 0.0051(4)
Ag3 0.1003(7) 0.0846(6) 0.0546(5) -0.0004(4) 0.0046(4) 0.0136(5)
Ag4 0.0871(6) 0.0819(6) 0.0668(5) -0.0092(4) -0.0095(4) 0.0199(5)
Ag5 0.0925(7) 0.1133(8) 0.0625(5) -0.0139(5) 0.0143(5) -0.0197(6)
Ag6 0.1336(9) 0.0904(7) 0.0656(6) -0.0094(5) 0.0126(5) -0.0361(6)
Ag7 0.1087(8) 0.0830(7) 0.0966(7) -0.0202(5) 0.0406(6) -0.0295(5)
Ag8 0.0942(7) 0.1389(9) 0.0693(6) 0.0251(6) 0.0121(5) 0.0404(6)
P1 0.0471(14) 0.0673(17) 0.0564(15) 0.0027(12) -0.0011(11) -0.0036(12)
P2 0.0601(16) 0.0576(16) 0.0586(15) 0.0075(12) 0.0048(12) -0.0037(12)
P3 0.0474(14) 0.0580(16) 0.0621(15) -0.0026(12) 0.0037(11) -0.0037(11)
P4 0.0630(16) 0.0559(15) 0.0509(14) 0.0009(11) -0.0048(12) 0.0035(12)
O1 0.054(4) 0.075(5) 0.062(4) 0.005(3) -0.003(3) -0.006(3)
O2 0.063(4) 0.066(4) 0.072(4) 0.004(3) 0.001(3) -0.002(3)
O3 0.057(4) 0.059(4) 0.072(4) 0.004(3) 0.011(3) -0.005(3)
O4 0.067(4) 0.064(4) 0.055(4) -0.010(3) -0.004(3) 0.002(3)
N1 0.058(5) 0.073(6) 0.062(5) 0.007(4) 0.002(4) 0.006(4)
N2 0.048(4) 0.085(6) 0.058(5) -0.002(4) -0.002(4) -0.010(4)
N3 0.050(4) 0.061(5) 0.060(5) -0.003(4) -0.001(4) -0.007(4)
N4 0.071(5) 0.066(5) 0.063(5) 0.010(4) 0.010(4) 0.011(4)
N5 0.064(5) 0.057(5) 0.070(5) 0.001(4) 0.013(4) -0.004(4)
N6 0.058(5) 0.058(5) 0.056(5) 0.005(4) 0.004(4) -0.002(4)
N7 0.064(5) 0.075(6) 0.062(5) -0.009(4) -0.012(4) 0.006(4)
N8 0.045(4) 0.083(6) 0.068(5) -0.003(4) 0.000(4) -0.013(4)
N9 0.055(5) 0.061(5) 0.059(5) -0.003(4) 0.001(4) -0.005(4)
N10 0.062(5) 0.071(6) 0.061(5) 0.004(4) 0.003(4) -0.015(4)
N11 0.064(5) 0.066(5) 0.056(5) 0.003(4) -0.001(4) 0.011(4)
N12 0.074(5) 0.058(5) 0.052(5) -0.001(4) 0.001(4) 0.008(4)
N16 0.059(5) 0.105(7) 0.062(6) 0.014(5) 0.023(4) 0.016(5)
N26 0.072(6) 0.091(7) 0.071(6) 0.001(5) 0.004(5) -0.013(5)
N36 0.065(5) 0.077(6) 0.059(5) -0.012(4) 0.008(4) 0.004(4)
N46 0.087(6) 0.088(7) 0.051(5) 0.007(4) 0.009(4) 0.010(5)
N56 0.062(5) 0.063(6) 0.076(6) -0.006(4) 0.000(4) -0.008(4)
N66 0.088(6) 0.076(6) 0.052(5) 0.010(4) 0.007(5) -0.001(5)
N76 0.080(6) 0.085(6) 0.056(5) -0.001(5) 0.005(4) -0.003(5)
N86 0.065(6) 0.080(7) 0.084(7) 0.014(5) 0.012(5) 0.000(5)
N96 0.077(6) 0.107(8) 0.056(6) 0.016(5) 0.000(5) -0.004(5)
N106 0.132(9) 0.067(6) 0.069(6) -0.003(5) 0.010(6) -0.016(6)
N116 0.071(6) 0.070(6) 0.068(6) -0.001(5) -0.004(5) 0.007(4)
N126 0.092(7) 0.082(6) 0.052(5) 0.001(4) 0.009(5) 0.009(5)
C11 0.061(6) 0.065(6) 0.061(6) 0.005(5) 0.018(5) -0.006(5)
C12 0.045(6) 0.100(9) 0.084(8) 0.012(7) 0.004(5) 0.002(6)
C13 0.046(6) 0.127(11) 0.087(9) 0.008(7) 0.002(6) 0.013(6)
C14 0.061(7) 0.141(12) 0.093(10) -0.009(8) 0.013(7) 0.022(7)
C15 0.093(9) 0.142(12) 0.062(7) 0.022(7) 0.014(7) 0.016(9)
C21 0.050(6) 0.077(7) 0.072(7) -0.008(6) -0.013(5) -0.001(5)
C22 0.112(11) 0.106(11) 0.086(9) 0.005(8) -0.015(8) -0.019(8)
C23 0.136(14) 0.142(15) 0.113(13) -0.038(11) -0.024(11) -0.033(12)
C24 0.135(13) 0.124(13) 0.074(9) -0.028(9) -0.010(9) -0.015(10)
C25 0.118(11) 0.118(11) 0.075(9) 0.001(8) 0.017(8) -0.026(9)
C31 0.060(6) 0.054(6) 0.057(6) -0.002(5) -0.014(5) -0.008(5)
C32 0.080(8) 0.069(8) 0.084(8) 0.005(6) -0.004(6) 0.000(6)
C33 0.124(12) 0.062(9) 0.115(11) 0.006(7) -0.023(9) -0.015(8)
C34 0.139(13) 0.079(10) 0.100(11) -0.024(8) 0.002(10) 0.031(9)
C35 0.098(9) 0.093(10) 0.082(8) -0.028(8) 0.000(7) 0.016(8)
C41 0.087(8) 0.068(7) 0.049(6) 0.002(5) 0.000(5) 0.005(6)
C42 0.116(10) 0.119(11) 0.064(8) 0.015(7) -0.008(7) 0.040(8)
C43 0.164(15) 0.160(15) 0.053(8) 0.031(8) 0.008(9) 0.036(12)
C44 0.198(18) 0.157(15) 0.060(8) 0.036(9) 0.041(10) 0.074(14)
C45 0.130(12) 0.120(11) 0.071(8) 0.014(8) 0.030(8) 0.038(9)
C51 0.051(6) 0.063(7) 0.076(7) -0.007(5) 0.006(5) -0.002(5)
C52 0.083(7) 0.055(7) 0.085(8) -0.005(6) 0.008(6) -0.019(6)
C53 0.095(9) 0.081(9) 0.091(9) -0.008(7) 0.026(7) -0.021(7)
C54 0.087(8) 0.057(7) 0.115(10) -0.024(7) -0.012(8) -0.005(6)
C55 0.087(8) 0.081(9) 0.081(8) -0.017(6) 0.009(6) -0.013(7)
C61 0.070(7) 0.060(6) 0.054(6) 0.004(5) 0.008(5) -0.009(5)
C62 0.065(7) 0.089(8) 0.065(7) 0.002(6) 0.006(5) -0.003(6)
C63 0.070(8) 0.130(11) 0.070(8) 0.007(8) -0.013(6) 0.009(7)
C64 0.096(10) 0.152(13) 0.047(7) -0.020(8) -0.017(6) -0.002(9)
C65 0.103(10) 0.118(10) 0.044(6) -0.004(6) -0.012(6) -0.001(8)
C71 0.072(7) 0.057(6) 0.072(7) 0.000(5) 0.000(6) 0.000(5)
C72 0.069(7) 0.110(10) 0.070(7) -0.009(7) -0.015(6) 0.006(7)
C73 0.078(8) 0.138(12) 0.081(9) -0.001(8) -0.016(7) 0.012(8)
C74 0.087(9) 0.131(12) 0.070(8) -0.010(8) -0.015(7) -0.015(8)
C75 0.091(9) 0.108(10) 0.065(7) -0.019(7) -0.015(7) 0.002(7)
C81 0.041(6) 0.091(8) 0.075(7) 0.020(6) 0.006(5) -0.003(5)
C82 0.058(7) 0.120(11) 0.102(10) 0.026(8) 0.001(7) -0.008(7)
C83 0.077(10) 0.166(17) 0.104(12) 0.026(11) 0.023(9) 0.006(10)
C84 0.070(9) 0.175(17) 0.100(11) 0.047(11) 0.047(8) 0.031(10)
C85 0.084(9) 0.111(10) 0.073(8) 0.002(7) 0.018(7) 0.035(7)
C91 0.049(6) 0.076(7) 0.077(8) 0.012(6) 0.002(5) 0.003(5)
C92 0.079(8) 0.063(7) 0.110(10) 0.020(7) 0.003(7) -0.007(6)
C93 0.104(11) 0.104(11) 0.131(13) 0.060(11) -0.020(10) -0.031(8)
C94 0.111(12) 0.193(19) 0.112(13) 0.077(13) -0.030(10) -0.071(12)
C95 0.113(11) 0.171(16) 0.066(8) 0.024(9) -0.012(8) -0.017(11)
C101 0.080(7) 0.060(7) 0.058(6) 0.001(5) 0.010(5) -0.001(5)
C102 0.101(9) 0.090(9) 0.062(7) 0.003(6) 0.019(6) -0.009(7)
C103 0.115(10) 0.068(8) 0.099(10) 0.010(7) 0.028(8) 0.004(7)
C104 0.30(2) 0.070(9) 0.080(10) -0.001(8) 0.082(12) -0.038(12)
C105 0.221(18) 0.102(11) 0.048(7) -0.017(7) 0.033(9) -0.032(11)
C111 0.069(7) 0.056(6) 0.086(8) 0.001(6) 0.008(6) 0.003(5)
C112 0.072(8) 0.079(8) 0.116(11) 0.008(8) -0.019(7) 0.009(6)
C113 0.098(9) 0.077(9) 0.103(10) -0.021(8) 0.007(8) 0.017(7)
C114 0.112(11) 0.087(10) 0.119(12) -0.045(9) 0.035(9) 0.010(8)
C115 0.099(9) 0.063(7) 0.082(8) -0.014(6) 0.001(7) 0.003(6)
C121 0.077(7) 0.050(6) 0.057(6) 0.003(4) 0.007(5) 0.009(5)
C122 0.049(6) 0.114(10) 0.087(8) -0.004(7) -0.003(6) -0.004(6)
C123 0.070(9) 0.152(14) 0.095(10) -0.008(9) -0.008(8) 0.008(8)
C124 0.074(9) 0.149(14) 0.122(13) -0.018(11) 0.024(9) 0.029(9)
C125 0.096(10) 0.131(12) 0.073(8) -0.001(8) 0.027(8) -0.005(9)

loop_
_atom_type_symbol
_atom_type_description
_atom_type_scat_dispersion_real
_atom_type_scat_dispersion_imag
_atom_type_scat_source
C C 0.0033 0.0016 'International Tables Vol C Tables 4.2.6.8 and 6.1.1.4'
H H 0.0000 0.0000 'International Tables Vol C Tables 4.2.6.8 and 6.1.1.4'
N N 0.0061 0.0033 'International Tables Vol C Tables 4.2.6.8 and 6.1.1.4'
O O 0.0106 0.0060 'International Tables Vol C Tables 4.2.6.8 and 6.1.1.4'
P P 0.1023 0.0942 'International Tables Vol C Tables 4.2.6.8 and 6.1.1.4'
Cl Cl 0.1484 0.1585 'International Tables Vol C Tables 4.2.6.8 and 6.1.1.4'
Ag Ag -0.8971 1.1015 'International Tables Vol C Tables 4.2.6.8 and 6.1.1.4'

loop_
_geom_angle_atom_site_label_1
_geom_angle_atom_site_label_2
_geom_angle_atom_site_label_3
_geom_angle
N3 Ag1 N9 164.0(3)
N3 Ag1 Ag5 84.4(2)
N9 Ag1 Ag5 80.1(2)
N3 Ag1 Ag2 94.8(2)
N9 Ag1 Ag2 100.1(2)
Ag5 Ag1 Ag2 172.35(4)
N6 Ag2 N12 163.3(3)
N6 Ag2 Ag3 81.9(2)
N12 Ag2 Ag3 81.4(2)
N6 Ag2 Ag1 101.2(2)
N12 Ag2 Ag1 95.3(2)
Ag3 Ag2 Ag1 166.27(4)
N66 Ag3 N126 162.5(3)
N66 Ag3 Ag2 80.7(2)
N126 Ag3 Ag2 81.9(2)
N76 Ag4 N116 169.0(3)
N76 Ag4 O4 100.0(3)
N116 Ag4 O4 89.0(3)
N96 Ag5 N36 161.5(3)
N96 Ag5 O11' 94.9(5)
N36 Ag5 O11' 98.5(5)
N96 Ag5 Ag1 83.1(3)
N36 Ag5 Ag1 79.0(2)
O11' Ag5 Ag1 122.2(4)
N106 Ag6 N26 168.6(4)
N106 Ag6 O1 99.4(3)
N26 Ag6 O1 88.0(3)
N56 Ag7 N86 159.4(3)
N56 Ag7 O3 102.5(3)
N86 Ag7 O3 91.7(3)
N16 Ag8 N46 162.9(3)
N16 Ag8 O2 100.9(3)
N46 Ag8 O2 88.0(3)
O1 P1 N3 112.9(4)
O1 P1 N1 110.6(4)
N3 P1 N1 108.4(4)
O1 P1 N2 111.3(4)
N3 P1 N2 109.6(4)
N1 P1 N2 103.6(4)
O2 P2 N6 112.6(4)
O2 P2 N5 112.2(4)
N6 P2 N5 106.5(4)
O2 P2 N4 113.0(4)
N6 P2 N4 109.3(4)
N5 P2 N4 102.7(4)
O3 P3 N9 113.7(4)
O3 P3 N7 111.3(4)
N9 P3 N7 106.8(4)
O3 P3 N8 111.2(4)
N9 P3 N8 109.5(4)
N7 P3 N8 103.6(4)
O4 P4 N12 115.2(4)
O4 P4 N10 109.4(4)
N12 P4 N10 107.5(4)
O4 P4 N11 110.6(4)
N12 P4 N11 109.6(4)
N10 P4 N11 103.9(4)
P1 O1 Ag6 96.1(3)
P2 O2 Ag8 93.8(3)
P3 O3 Ag7 97.3(3)
P4 O4 Ag4 98.1(3)
C11 N1 P1 126.4(7)
C21 N2 P1 129.1(7)
C31 N3 P1 123.9(6)
C31 N3 Ag1 115.1(6)
P1 N3 Ag1 121.0(4)
C41 N4 P2 126.9(7)
C51 N5 P2 128.6(7)
C61 N6 P2 121.7(7)
C61 N6 Ag2 118.6(6)
P2 N6 Ag2 119.2(4)
C71 N7 P3 127.0(7)
C81 N8 P3 126.6(7)
C91 N9 P3 122.4(7)
C91 N9 Ag1 119.9(6)
P3 N9 Ag1 117.6(4)
C101 N10 P4 125.8(7)
C111 N11 P4 128.0(7)
C121 N12 P4 123.6(6)
C121 N12 Ag2 116.3(6)
P4 N12 Ag2 119.5(4)
C15 N16 C11 117.2(9)
C15 N16 Ag8 117.0(8)
C11 N16 Ag8 125.8(7)
C21 N26 C25 116.8(10)
C21 N26 Ag6 130.1(8)
C25 N26 Ag6 112.9(8)
C35 N36 C31 117.3(10)
C35 N36 Ag5 116.3(8)
C31 N36 Ag5 126.2(7)
C41 N46 C45 113.3(9)
C41 N46 Ag8 131.1(7)
C45 N46 Ag8 115.5(8)
C51 N56 C55 117.3(9)
C51 N56 Ag7 124.8(7)
C55 N56 Ag7 117.6(7)
C65 N66 C61 119.0(10)
C65 N66 Ag3 117.7(8)
C61 N66 Ag3 123.3(7)
C71 N76 C75 117.1(10)
C71 N76 Ag4 126.1(7)
C75 N76 Ag4 116.5(8)
C81 N86 C85 117.2(10)
C81 N86 Ag7 127.5(7)
C85 N86 Ag7 114.8(9)
C91 N96 C95 115.4(11)
C91 N96 Ag5 121.6(7)
C95 N96 Ag5 123.0(10)
C101 N106 C105 118.1(10)
C101 N106 Ag6 127.9(7)
C105 N106 Ag6 114.1(8)
C111 N116 C115 117.9(9)
C111 N116 Ag4 130.0(7)
C115 N116 Ag4 111.4(7)
C125 N126 C121 118.8(10)
C125 N126 Ag3 119.3(8)
C121 N126 Ag3 121.7(7)
N16 C11 C12 124.0(9)
N16 C11 N1 116.5(9)
C12 C11 N1 119.5(9)
C13 C12 C11 115.9(11)
C12 C13 C14 121.6(11)
C15 C14 C13 116.0(11)
N16 C15 C14 125.2(11)
N26 C21 N2 120.0(9)
N26 C21 C22 122.5(11)
N2 C21 C22 117.5(11)
C23 C22 C21 117.7(13)
C24 C23 C22 121.5(14)
C23 C24 C25 115.3(14)
N26 C25 C24 126.0(13)
N36 C31 C32 122.3(10)
N36 C31 N3 116.3(8)
C32 C31 N3 121.3(9)
C33 C32 C31 117.5(12)
C34 C33 C32 119.6(13)
C33 C34 C35 118.8(12)
N36 C35 C34 124.3(13)
N46 C41 C42 123.9(10)
N46 C41 N4 119.2(9)
C42 C41 N4 116.8(10)
C41 C42 C43 115.8(12)
C44 C43 C42 123.1(13)
C45 C44 C43 115.6(13)
C44 C45 N46 128.4(13)
N56 C51 C52 121.9(10)
N56 C51 N5 114.9(9)
C52 C51 N5 123.2(10)
C53 C52 C51 119.5(11)
C52 C53 C54 120.1(11)
C55 C54 C53 117.3(11)
C54 C55 N56 123.6(11)
N66 C61 C62 118.1(10)
N66 C61 N6 116.7(9)
C62 C61 N6 125.1(10)
C63 C62 C61 120.7(11)
C64 C63 C62 120.3(12)
C63 C64 C65 117.8(11)
N66 C65 C64 123.7(12)
C72 C71 N76 122.0(10)
C72 C71 N7 123.6(10)
N76 C71 N7 114.3(9)
C73 C72 C71 121.4(12)
C72 C73 C74 117.4(12)
C75 C74 C73 119.3(12)
C74 C75 N76 122.6(12)
N86 C81 N8 122.0(9)
N86 C81 C82 121.9(11)
N8 C81 C82 115.9(12)
C83 C82 C81 118.3(15)
C84 C83 C82 118.4(15)
C85 C84 C83 119.9(15)
C84 C85 N86 123.9(15)
N96 C91 N9 116.5(9)
N96 C91 C92 121.1(11)
N9 C91 C92 122.4(11)
C93 C92 C91 120.0(14)
C94 C93 C92 119.0(15)
C93 C94 C95 121.6(15)
N96 C95 C94 122.3(15)
N106 C101 C102 122.1(10)
N106 C101 N10 115.4(9)
C102 C101 N10 122.5(10)
C101 C102 C103 119.6(12)
C104 C103 C102 118.4(13)
C103 C104 C105 120.2(12)
N106 C105 C104 121.5(12)
N116 C111 N11 119.3(9)
N116 C111 C112 119.6(11)
N11 C111 C112 121.1(11)
C113 C112 C111 122.8(13)
C112 C113 C114 117.4(12)
C115 C114 C113 120.7(12)
C114 C115 N116 121.2(12)
N126 C121 C122 119.8(10)
N126 C121 N12 118.0(9)
C122 C121 N12 122.2(10)
C123 C122 C121 120.6(12)
C122 C123 C124 118.5(13)
C125 C124 C123 119.7(13)
C124 C125 N126 122.3(13)
O12 Cl1 O13 109.7(2)
O12 Cl1 O14 109.0(4)
O13 Cl1 O14 109.7(2)
O12 Cl1 O11 109.7(2)
O13 Cl1 O11 109.0(4)
O14 Cl1 O11 109.7(2)
O11' Cl1' O14' 109.8(2)
O11' Cl1' O13' 109.0(4)
O14' Cl1' O13' 109.7(2)
O11' Cl1' O12' 109.7(2)
O14' Cl1' O12' 108.9(4)
O13' Cl1' O12' 109.7(2)
Cl1' O11' Ag5 164.2(12)
Cl1' O12' O43' 170.7(16)
O12" Cl1" O14" 109.0(4)
O12" Cl1" O11" 109.7(2)
O14" Cl1" O11" 109.7(2)
O12" Cl1" O13" 109.7(2)
O14" Cl1" O13" 109.7(2)
O11" Cl1" O13" 109.0(4)
O21 Cl2 O23 109.0(4)
O21 Cl2 O24 109.7(2)
O23 Cl2 O24 109.7(2)
O21 Cl2 O22 109.7(2)
O23 Cl2 O22 109.7(2)
O24 Cl2 O22 109.0(4)
O32 Cl3 O33 109.7(2)
O32 Cl3 O34 109.0(4)
O33 Cl3 O34 109.7(2)
O32 Cl3 O31 109.7(2)
O33 Cl3 O31 109.0(4)
O34 Cl3 O31 109.7(2)
O43 Cl4 O44 109.7(2)
O43 Cl4 O42 109.7(2)
O44 Cl4 O42 109.0(4)
O43 Cl4 O41 109.0(4)
O44 Cl4 O41 109.7(2)
O42 Cl4 O41 109.7(2)
O42' Cl4' O41' 109.7(2)
O42' Cl4' O44' 109.0(4)
O41' Cl4' O44' 109.7(2)
O42' Cl4' O43' 109.7(2)
O41' Cl4' O43' 109.0(4)
O44' Cl4' O43' 109.7(2)
Cl4' O43' O12' 168.1(17)
O53 Cl5 O54 109.7(2)
O53 Cl5 O52 109.7(2)
O54 Cl5 O52 109.0(4)
O53 Cl5 O51 109.0(4)
O54 Cl5 O51 109.7(2)
O52 Cl5 O51 109.7(2)
O2S O3S O1S 138(6)

loop_
_geom_bond_atom_site_label_1
_geom_bond_atom_site_label_2
_geom_bond_distance
_geom_bond_site_symmetry_2
Ag1 N3 2.108(7) .
Ag1 N9 2.126(7) .
Ag1 Ag5 2.7548(11) .
Ag1 Ag2 2.9079(10) .
Ag2 N6 2.106(8) .
Ag2 N12 2.123(8) .
Ag2 Ag3 2.7664(11) .
Ag3 N66 2.168(9) .
Ag3 N126 2.189(9) .
Ag4 N76 2.167(9) .
Ag4 N116 2.217(8) .
Ag4 O4 2.554(6) .
Ag5 N96 2.175(10) .
Ag5 N36 2.182(9) .
Ag5 O11' 2.460(11) .
Ag6 N106 2.157(9) .
Ag6 N26 2.223(9) .
Ag6 O1 2.548(6) .
Ag7 N56 2.172(8) .
Ag7 N86 2.172(9) .
Ag7 O3 2.513(7) .
Ag8 N16 2.174(9) .
Ag8 N46 2.201(9) .
Ag8 O2 2.584(7) .
P1 O1 1.475(7) .
P1 N3 1.610(8) .
P1 N1 1.649(8) .
P1 N2 1.672(8) .
P2 O2 1.458(7) .
P2 N6 1.617(8) .
P2 N5 1.661(8) .
P2 N4 1.691(8) .
P3 O3 1.471(7) .
P3 N9 1.604(8) .
P3 N7 1.662(8) .
P3 N8 1.683(8) .
P4 O4 1.477(7) .
P4 N12 1.604(8) .
P4 N10 1.664(8) .
P4 N11 1.668(8) .
N1 C11 1.417(12) .
N2 C21 1.392(13) .
N3 C31 1.416(12) .
N4 C41 1.386(12) .
N5 C51 1.407(12) .
N6 C61 1.388(12) .
N7 C71 1.399(12) .
N8 C81 1.374(13) .
N9 C91 1.386(12) .
N10 C101 1.386(12) .
N11 C111 1.376(13) .
N12 C121 1.417(12) .
N16 C15 1.314(14) .
N16 C11 1.331(12) .
N26 C21 1.290(13) .
N26 C25 1.368(15) .
N36 C35 1.310(14) .
N36 C31 1.345(12) .
N46 C41 1.355(13) .
N46 C45 1.371(14) .
N56 C51 1.332(12) .
N56 C55 1.358(14) .
N66 C65 1.347(14) .
N66 C61 1.367(12) .
N76 C71 1.354(13) .
N76 C75 1.364(13) .
N86 C81 1.322(14) .
N86 C85 1.360(13) .
N96 C91 1.354(14) .
N96 C95 1.365(16) .
N106 C101 1.346(13) .
N106 C105 1.347(15) .
N116 C111 1.324(13) .
N116 C115 1.408(13) .
N126 C125 1.331(15) .
N126 C121 1.343(12) .
C11 C12 1.399(14) .
C12 C13 1.381(15) .
C13 C14 1.387(16) .
C14 C15 1.377(17) .
C21 C22 1.410(16) .
C22 C23 1.405(19) .
C23 C24 1.34(2) .
C24 C25 1.382(18) .
C31 C32 1.390(14) .
C32 C33 1.388(17) .
C33 C34 1.347(19) .
C34 C35 1.362(19) .
C41 C42 1.384(15) .
C42 C43 1.404(18) .
C43 C44 1.334(19) .
C44 C45 1.323(18) .
C51 C52 1.366(14) .
C52 C53 1.349(15) .
C53 C54 1.382(16) .
C54 C55 1.347(16) .
C61 C62 1.387(14) .
C62 C63 1.371(15) .
C63 C64 1.348(17) .
C64 C65 1.358(17) .
C71 C72 1.353(14) .
C72 C73 1.345(15) .
C73 C74 1.418(18) .
C74 C75 1.340(17) .
C81 C82 1.432(15) .
C82 C83 1.378(19) .
C83 C84 1.37(2) .
C84 C85 1.341(18) .
C91 C92 1.404(15) .
C92 C93 1.347(18) .
C93 C94 1.30(2) .
C94 C95 1.38(2) .
C101 C102 1.372(15) .
C102 C103 1.404(16) .
C103 C104 1.334(19) .
C104 C105 1.41(2) .
C111 C112 1.435(15) .
C112 C113 1.316(17) .
C113 C114 1.387(19) .
C114 C115 1.361(17) .
C121 C122 1.358(14) .
C122 C123 1.341(17) .
C123 C124 1.365(19) .
C124 C125 1.322(19) .
Cl1 O12 1.444(4) .
Cl1 O13 1.444(4) .
Cl1 O14 1.444(4) .
Cl1 O11 1.444(4) .
Cl1' O11' 1.444(4) .
Cl1' O14' 1.444(4) .
Cl1' O13' 1.444(4) .
Cl1' O12' 1.444(4) .
O12' O43' 1.464(16) .
Cl1" O12" 1.444(4) .
Cl1" O14" 1.444(4) .
Cl1" O11" 1.444(4) .
Cl1" O13" 1.444(4) .
Cl2 O21 1.444(4) .
Cl2 O23 1.444(4) .
Cl2 O24 1.444(4) .
Cl2 O22 1.444(4) .
Cl3 O32 1.444(4) .
Cl3 O33 1.444(4) .
Cl3 O34 1.444(4) .
Cl3 O31 1.444(4) .
Cl4 O43 1.444(4) .
Cl4 O44 1.444(4) .
Cl4 O42 1.444(4) .
Cl4 O41 1.444(4) .
Cl4' O42' 1.444(4) .
Cl4' O41' 1.444(4) .
Cl4' O44' 1.444(4) .
Cl4' O43' 1.444(4) .
Cl5 O53 1.444(4) .
Cl5 O54 1.444(4) .
Cl5 O52 1.444(4) .
Cl5 O51 1.444(4) .
O1S O3S 1.21(5) .
O2S O3S 0.84(5) .
O4S O5S 0.78(2) .
O10S O11S 1.14(3) .
O12S O12S 1.06(5) 2_554
